data_4035642
loop_
_publ_author_name
'Liu, Bei-Bei'
'Cao, Wen-Bin'
'Wang, Fei'
'Wang, Shun-Yi'
'Ji, Shun-Jun'

_publ_section_title
;
 [4 + 1] Cycloaddition Reaction of \a,\b-Alkynic Hydrazones and KSCN under
 Transition-Metal-Free Conditions: Synthesis of N-Iminoisothiazolium
 Ylides.
;
_journal_issue 18
_journal_name_full 'The Journal of organic chemistry'
_journal_page_first 11118
_journal_page_last 11124
_journal_paper_doi 10.1021/acs.joc.8b01725
_journal_volume 83
_journal_year 2018
_chemical_formula_sum 'C22 H18 N2 O2 S2'
_chemical_formula_weight 406.5
_space_group_crystal_system tetragonal
_space_group_IT_number 114
_space_group_name_Hall 'P -4 2n'
_space_group_name_H-M_alt 'P -4 21 c'
_atom_sites_solution_hydrogens geom
_audit_creation_method SHELXL-2013
_cell_angle_alpha 90
_cell_angle_beta 90
_cell_angle_gamma 90
_cell_formula_units_Z 8
_cell_length_a 17.5225(4)
_cell_length_b 17.5225(4)
_cell_length_c 13.2022(7)
_cell_measurement_reflns_used 9900
_cell_measurement_temperature 120(2)
_cell_measurement_theta_max 26.64
_cell_measurement_theta_min 2.32
_cell_volume 4053.6(3)
_computing_cell_refinement 'Bruker SMART'
_computing_data_collection 'Bruker SMART'
_computing_data_reduction 'Bruker SAINT'
_computing_molecular_graphics 'Bruker SHELXTL'
_computing_publication_material 'Bruker SHELXTL'
_computing_structure_refinement 'SHELXL-2013 (Sheldrick, 2013)'
_computing_structure_solution 'Bruker SHELXTL'
_diffrn_ambient_temperature 120(2)
_diffrn_measured_fraction_theta_full 0.998
_diffrn_measured_fraction_theta_max 0.998
_diffrn_measurement_device_type 'CCD area detector'
_diffrn_measurement_method 'phi and omega scans'
_diffrn_radiation_type MoK\a
_diffrn_radiation_wavelength 0.71073
_diffrn_reflns_av_R_equivalents 0.0931
_diffrn_reflns_av_unetI/netI 0.0451
_diffrn_reflns_Laue_measured_fraction_full 0.998
_diffrn_reflns_Laue_measured_fraction_max 0.998
_diffrn_reflns_limit_h_max 20
_diffrn_reflns_limit_h_min -22
_diffrn_reflns_limit_k_max 19
_diffrn_reflns_limit_k_min -22
_diffrn_reflns_limit_l_max 17
_diffrn_reflns_limit_l_min -17
_diffrn_reflns_number 54740
_diffrn_reflns_point_group_measured_fraction_full 0.998
_diffrn_reflns_point_group_measured_fraction_max 0.999
_diffrn_reflns_theta_full 25.242
_diffrn_reflns_theta_max 27.492
_diffrn_reflns_theta_min 1.644
_exptl_absorpt_coefficient_mu 0.283
_exptl_absorpt_correction_type none
_exptl_crystal_colour colourless
_exptl_crystal_density_diffrn 1.332
_exptl_crystal_description block
_exptl_crystal_F_000 1696
_exptl_crystal_size_max 0.30
_exptl_crystal_size_mid 0.30
_exptl_crystal_size_min 0.30
_refine_diff_density_max 0.272
_refine_diff_density_min -0.402
_refine_diff_density_rms 0.060
_refine_ls_abs_structure_details
;
 Flack x determined using 1654 quotients [(I+)-(I-)]/[(I+)+(I-)]
 (Parsons and Flack (2004), Acta Cryst. A60, s61).
;
_refine_ls_abs_structure_Flack 0.37(5)
_refine_ls_extinction_method none
_refine_ls_goodness_of_fit_ref 1.135
_refine_ls_hydrogen_treatment constr
_refine_ls_matrix_type full
_refine_ls_number_parameters 254
_refine_ls_number_reflns 4653
_refine_ls_number_restraints 0
_refine_ls_restrained_S_all 1.135
_refine_ls_R_factor_all 0.0550
_refine_ls_R_factor_gt 0.0380
_refine_ls_shift/su_max 0.000
_refine_ls_shift/su_mean 0.000
_refine_ls_structure_factor_coef Fsqd
_refine_ls_weighting_details
;
 w=1/[\s^2^(Fo^2^)+(0.0491P)^2^+1.5934P]
 where P=(Fo^2^+2Fc^2^)/3
;
_refine_ls_weighting_scheme calc
_refine_ls_wR_factor_gt 0.0882
_refine_ls_wR_factor_ref 0.1086
_reflns_Friedel_coverage 0.804
_reflns_Friedel_fraction_full 0.999
_reflns_Friedel_fraction_max 0.999
_reflns_number_gt 3998
_reflns_number_total 4646
_reflns_threshold_expression 'I > 2\s(I)'
_cod_data_source_file jo8b01725_si_001.cif
_cod_data_source_block 1122-2
_cod_database_code 4035642
_shelx_space_group_comment
;
The symmetry employed for this shelxl refinement is uniquely defined
by the following loop, which should always be used as a source of
symmetry information in preference to the above space-group names.
They are only intended as comments.
;
_shelxl_version_number 2013-2

loop_
_space_group_symop_operation_xyz
'x, y, z'
'-x, -y, z'
'y, -x, -z'
'-y, x, -z'
'-x+1/2, y+1/2, -z+1/2'
'x+1/2, -y+1/2, -z+1/2'
'-y+1/2, -x+1/2, z+1/2'
'y+1/2, x+1/2, z+1/2'

loop_
_atom_site_label
_atom_site_type_symbol
_atom_site_fract_x
_atom_site_fract_y
_atom_site_fract_z
_atom_site_U_iso_or_equiv
_atom_site_adp_type
_atom_site_occupancy
_atom_site_site_symmetry_order
_atom_site_calc_flag
_atom_site_refinement_flags_posn
_atom_site_refinement_flags_adp
N1 N 0.71623(16) 0.41840(16) -0.0193(2) 0.0185(6) Uani 1 1 d . .
N2 N 0.71406(16) 0.35301(17) 0.0410(2) 0.0207(6) Uani 1 1 d . .
O1 O 0.84727(14) 0.31809(15) -0.01946(19) 0.0269(6) Uani 1 1 d . .
O2 O 0.78908(15) 0.26046(14) 0.13293(19) 0.0270(6) Uani 1 1 d . .
S1 S 0.79955(5) 0.32623(5) 0.06887(6) 0.01984(19) Uani 1 1 d . .
S2 S 0.73362(5) 0.41137(5) -0.14559(7) 0.0214(2) Uani 1 1 d . .
C1 C 0.9283(3) 0.5833(3) 0.3233(4) 0.0497(12) Uani 1 1 d . .
H1A H 0.8912 0.6251 0.3259 0.075 Uiso 1 1 calc R U
H1B H 0.9761 0.6018 0.2936 0.075 Uiso 1 1 calc R U
H1C H 0.9380 0.5646 0.3921 0.075 Uiso 1 1 calc R U
C2 C 0.8969(2) 0.5194(2) 0.2594(3) 0.0318(9) Uani 1 1 d . .
C3 C 0.9083(2) 0.5182(2) 0.1544(3) 0.0325(9) Uani 1 1 d . .
H3 H 0.9350 0.5589 0.1228 0.039 Uiso 1 1 calc R U
C4 C 0.8810(2) 0.4581(2) 0.0960(3) 0.0282(8) Uani 1 1 d . .
H4 H 0.8900 0.4570 0.0251 0.034 Uiso 1 1 calc R U
C5 C 0.84040(19) 0.3997(2) 0.1424(3) 0.0204(7) Uani 1 1 d . .
C6 C 0.8265(2) 0.4014(2) 0.2462(3) 0.0234(7) Uani 1 1 d . .
H6 H 0.7968 0.3626 0.2773 0.028 Uiso 1 1 calc R U
C7 C 0.8565(2) 0.4604(2) 0.3036(3) 0.0297(9) Uani 1 1 d . .
H7 H 0.8492 0.4603 0.3749 0.036 Uiso 1 1 calc R U
C8 C 0.7373(3) 0.4976(2) -0.3485(3) 0.0313(9) Uani 1 1 d . .
H8 H 0.7374 0.4436 -0.3429 0.038 Uiso 1 1 calc R U
C9 C 0.7450(3) 0.5317(3) -0.4429(3) 0.0403(10) Uani 1 1 d . .
H9 H 0.7505 0.5009 -0.5016 0.048 Uiso 1 1 calc R U
C10 C 0.7447(3) 0.6103(3) -0.4520(3) 0.0395(11) Uani 1 1 d . .
H10 H 0.7505 0.6335 -0.5165 0.047 Uiso 1 1 calc R U
C11 C 0.7358(2) 0.6549(2) -0.3661(3) 0.0335(9) Uani 1 1 d . .
H11 H 0.7348 0.7089 -0.3722 0.040 Uiso 1 1 calc R U
C12 C 0.7285(2) 0.6218(2) -0.2718(3) 0.0286(8) Uani 1 1 d . .
H12 H 0.7228 0.6529 -0.2134 0.034 Uiso 1 1 calc R U
C13 C 0.7294(2) 0.5424(2) -0.2621(3) 0.0243(8) Uani 1 1 d . .
C14 C 0.7228(2) 0.5076(2) -0.1619(2) 0.0207(7) Uani 1 1 d . .
C15 C 0.7075(2) 0.54196(19) -0.0701(3) 0.0215(7) Uani 1 1 d . .
H15 H 0.7010 0.5955 -0.0625 0.026 Uiso 1 1 calc R U
C16 C 0.7024(2) 0.49081(19) 0.0104(3) 0.0201(7) Uani 1 1 d . .
C17 C 0.6833(2) 0.5104(2) 0.1157(3) 0.0235(8) Uani 1 1 d . .
C18 C 0.6303(2) 0.4688(3) 0.1715(3) 0.0341(10) Uani 1 1 d . .
H18 H 0.6068 0.4250 0.1429 0.041 Uiso 1 1 calc R U
C19 C 0.6118(3) 0.4918(3) 0.2690(3) 0.0419(11) Uani 1 1 d . .
H19 H 0.5751 0.4640 0.3069 0.050 Uiso 1 1 calc R U
C20 C 0.6468(3) 0.5554(3) 0.3114(3) 0.0429(12) Uani 1 1 d . .
H20 H 0.6347 0.5704 0.3786 0.052 Uiso 1 1 calc R U
C21 C 0.6988(3) 0.5964(2) 0.2559(3) 0.0375(10) Uani 1 1 d . .
H21 H 0.7224 0.6400 0.2851 0.045 Uiso 1 1 calc R U
C22 C 0.7172(2) 0.5751(2) 0.1577(3) 0.0285(9) Uani 1 1 d . .
H22 H 0.7526 0.6043 0.1195 0.034 Uiso 1 1 calc R U

loop_
_atom_site_aniso_label
_atom_site_aniso_U_11
_atom_site_aniso_U_22
_atom_site_aniso_U_33
_atom_site_aniso_U_23
_atom_site_aniso_U_13
_atom_site_aniso_U_12
N1 0.0196(15) 0.0181(14) 0.0179(13) -0.0024(11) -0.0016(11) -0.0002(11)
N2 0.0206(15) 0.0186(14) 0.0228(14) 0.0030(12) -0.0010(12) -0.0015(11)
O1 0.0267(14) 0.0303(14) 0.0236(12) 0.0005(11) 0.0056(10) 0.0054(11)
O2 0.0344(14) 0.0192(12) 0.0275(12) 0.0042(11) 0.0000(11) 0.0004(11)
S1 0.0213(4) 0.0181(4) 0.0201(4) 0.0017(3) 0.0016(3) 0.0018(3)
S2 0.0277(5) 0.0182(4) 0.0184(4) -0.0018(3) 0.0002(3) 0.0024(3)
C1 0.064(3) 0.032(2) 0.053(3) 0.000(2) -0.024(2) -0.011(2)
C2 0.033(2) 0.024(2) 0.038(2) 0.0033(16) -0.0135(18) -0.0038(16)
C3 0.029(2) 0.027(2) 0.042(2) 0.0101(18) -0.0057(19) -0.0063(16)
C4 0.0235(19) 0.032(2) 0.0294(19) 0.0070(16) -0.0024(15) -0.0025(16)
C5 0.0163(17) 0.0233(18) 0.0215(15) 0.0027(14) -0.0025(13) -0.0008(13)
C6 0.0245(18) 0.0224(18) 0.0235(16) 0.0056(15) -0.0028(15) -0.0007(14)
C7 0.036(2) 0.026(2) 0.0267(19) 0.0029(16) -0.0085(16) 0.0001(17)
C8 0.045(2) 0.0250(19) 0.0235(17) 0.0017(16) -0.0025(18) 0.0061(17)
C9 0.061(3) 0.036(2) 0.0234(19) 0.0003(17) -0.001(2) 0.012(2)
C10 0.053(3) 0.040(2) 0.0253(19) 0.0101(17) 0.0027(19) 0.007(2)
C11 0.043(2) 0.027(2) 0.031(2) 0.0069(16) 0.0006(18) 0.0079(18)
C12 0.035(2) 0.0225(19) 0.0281(19) 0.0001(15) -0.0008(17) 0.0031(16)
C13 0.0263(19) 0.0250(19) 0.0215(17) 0.0017(14) -0.0021(15) 0.0045(15)
C14 0.0199(18) 0.0187(17) 0.0235(17) -0.0019(14) -0.0024(14) 0.0041(13)
C15 0.0259(18) 0.0162(16) 0.0225(16) -0.0030(14) -0.0044(15) 0.0031(14)
C16 0.0188(17) 0.0199(17) 0.0217(15) -0.0037(14) -0.0027(14) 0.0016(14)
C17 0.026(2) 0.0235(19) 0.0210(16) -0.0043(14) -0.0031(14) 0.0058(15)
C18 0.034(2) 0.036(2) 0.032(2) -0.0095(17) 0.0075(17) 0.0013(18)
C19 0.048(3) 0.048(3) 0.031(2) -0.005(2) 0.012(2) 0.008(2)
C20 0.062(3) 0.045(3) 0.0226(19) -0.0082(19) -0.001(2) 0.023(2)
C21 0.053(3) 0.031(2) 0.0281(19) -0.0103(18) -0.0133(19) 0.015(2)
C22 0.039(2) 0.0203(18) 0.0266(18) -0.0024(15) -0.0080(16) 0.0059(16)

loop_
_atom_type_symbol
_atom_type_description
_atom_type_scat_dispersion_real
_atom_type_scat_dispersion_imag
_atom_type_scat_source
C C 0.0033 0.0016 'International Tables Vol C Tables 4.2.6.8 and 6.1.1.4'
H H 0.0000 0.0000 'International Tables Vol C Tables 4.2.6.8 and 6.1.1.4'
N N 0.0061 0.0033 'International Tables Vol C Tables 4.2.6.8 and 6.1.1.4'
O O 0.0106 0.0060 'International Tables Vol C Tables 4.2.6.8 and 6.1.1.4'
S S 0.1246 0.1234 'International Tables Vol C Tables 4.2.6.8 and 6.1.1.4'

loop_
_geom_angle_atom_site_label_1
_geom_angle_atom_site_label_2
_geom_angle_atom_site_label_3
_geom_angle
C16 N1 N2 126.9(3)
C16 N1 S2 112.7(2)
N2 N1 S2 120.3(2)
N1 N2 S1 110.1(2)
O2 S1 O1 117.99(15)
O2 S1 N2 104.39(15)
O1 S1 N2 112.50(15)
O2 S1 C5 108.20(16)
O1 S1 C5 106.38(16)
N2 S1 C5 106.88(16)
N1 S2 C14 91.84(15)
C7 C2 C3 118.8(4)
C7 C2 C1 120.4(4)
C3 C2 C1 120.8(4)
C4 C3 C2 120.6(4)
C5 C4 C3 119.4(4)
C4 C5 C6 120.5(3)
C4 C5 S1 120.2(3)
C6 C5 S1 119.1(3)
C7 C6 C5 119.2(3)
C2 C7 C6 121.4(4)
C9 C8 C13 120.2(4)
C10 C9 C8 120.4(4)
C9 C10 C11 119.4(4)
C12 C11 C10 120.7(4)
C11 C12 C13 120.0(4)
C8 C13 C12 119.2(3)
C8 C13 C14 121.0(3)
C12 C13 C14 119.8(3)
C15 C14 C13 129.0(3)
C15 C14 S2 109.9(3)
C13 C14 S2 121.1(3)
C14 C15 C16 113.7(3)
N1 C16 C15 111.8(3)
N1 C16 C17 122.4(3)
C15 C16 C17 125.8(3)
C18 C17 C22 119.9(3)
C18 C17 C16 122.0(3)
C22 C17 C16 118.0(3)
C19 C18 C17 119.7(4)
C18 C19 C20 120.3(5)
C21 C20 C19 119.9(4)
C20 C21 C22 120.8(4)
C21 C22 C17 119.5(4)

loop_
_geom_bond_atom_site_label_1
_geom_bond_atom_site_label_2
_geom_bond_distance
N1 C16 1.350(4)
N1 N2 1.396(4)
N1 S2 1.699(3)
N2 S1 1.612(3)
O1 S1 1.442(3)
O2 S1 1.441(2)
S1 C5 1.764(4)
S2 C14 1.711(4)
C1 C2 1.507(6)
C2 C7 1.382(6)
C2 C3 1.401(6)
C3 C4 1.390(6)
C4 C5 1.389(5)
C5 C6 1.393(5)
C6 C7 1.385(5)
C8 C9 1.388(5)
C8 C13 1.391(5)
C9 C10 1.382(6)
C10 C11 1.386(6)
C11 C12 1.380(5)
C12 C13 1.397(5)
C13 C14 1.460(5)
C14 C15 1.380(5)
C15 C16 1.393(5)
C16 C17 1.470(5)
C17 C18 1.392(6)
C17 C22 1.395(5)
C18 C19 1.387(5)
C19 C20 1.388(7)
C20 C21 1.372(7)
C21 C22 1.388(5)
